data_4120886
loop_
_publ_author_name
'Yingdong Lv'
'Christos E. Kefalidis'
'Jiliang Zhou'
'Laurent Maron'
'Xuebing Leng'
'Yaofeng Chen'

_publ_section_title
;
 Versatile Reactivity of a Four-Coordinate Scandium Phosphinidene Complex:
 Reduction, Addition, and CO Activation Reactions
;
_journal_name_full 'Journal of the American Chemical Society'
_journal_page_first 14784
_journal_page_last 14796
_journal_paper_doi 10.1021/ja406413d
_journal_volume 135
_journal_year 2013
_chemical_formula_sum 'C45 H58 N7 Sc'
_chemical_formula_weight 741.94
_chemical_name_systematic
; 
 ? 
;
_space_group_IT_number 2
_symmetry_cell_setting triclinic
_symmetry_space_group_name_Hall '-P 1'
_symmetry_space_group_name_H-M 'P -1'
_atom_sites_solution_hydrogens geom
_atom_sites_solution_primary direct
_atom_sites_solution_secondary difmap
_audit_creation_method SHELXL-97
_cell_angle_alpha 95.579(2)
_cell_angle_beta 111.436(2)
_cell_angle_gamma 103.964(2)
_cell_formula_units_Z 4
_cell_length_a 13.7662(16)
_cell_length_b 18.350(2)
_cell_length_c 18.655(2)
_cell_measurement_reflns_used 5680
_cell_measurement_temperature 133(2)
_cell_measurement_theta_max 27.08
_cell_measurement_theta_min 2.30
_cell_volume 4166.2(8)
_computing_cell_refinement 'Bruker SAINT'
_computing_data_collection 'Bruker APEX2'
_computing_data_reduction 'Bruker SAINT'
_computing_molecular_graphics 'Bruker SHELXTL'
_computing_publication_material 'Bruker SHELXTL'
_computing_structure_refinement 'SHELXL-97 (Sheldrick, 2008)'
_computing_structure_solution 'SHELXS-97 (Sheldrick, 2008)'
_diffrn_ambient_temperature 133(2)
_diffrn_measured_fraction_theta_full 0.992
_diffrn_measured_fraction_theta_max 0.992
_diffrn_measurement_device_type 'Bruker APEX-II CCD'
_diffrn_measurement_method '\f and \w scans'
_diffrn_radiation_monochromator graphite
_diffrn_radiation_source 'fine-focus sealed tube'
_diffrn_radiation_type MoK\a
_diffrn_radiation_wavelength 0.71073
_diffrn_reflns_av_R_equivalents 0.0503
_diffrn_reflns_av_sigmaI/netI 0.0864
_diffrn_reflns_limit_h_max 14
_diffrn_reflns_limit_h_min -16
_diffrn_reflns_limit_k_max 22
_diffrn_reflns_limit_k_min -22
_diffrn_reflns_limit_l_max 22
_diffrn_reflns_limit_l_min -22
_diffrn_reflns_number 27880
_diffrn_reflns_theta_full 25.50
_diffrn_reflns_theta_max 25.50
_diffrn_reflns_theta_min 1.61
_exptl_absorpt_coefficient_mu 0.216
_exptl_absorpt_correction_T_max 0.9829
_exptl_absorpt_correction_T_min 0.9380
_exptl_absorpt_correction_type multi-scan
_exptl_absorpt_process_details sadabs
_exptl_crystal_colour brown
_exptl_crystal_density_diffrn 1.183
_exptl_crystal_description plate
_exptl_crystal_F_000 1592
_exptl_crystal_size_max 0.30
_exptl_crystal_size_mid 0.22
_exptl_crystal_size_min 0.08
_refine_diff_density_max 1.512
_refine_diff_density_min -0.921
_refine_diff_density_rms 0.066
_refine_ls_extinction_method none
_refine_ls_goodness_of_fit_ref 1.011
_refine_ls_hydrogen_treatment constr
_refine_ls_matrix_type full
_refine_ls_number_parameters 975
_refine_ls_number_reflns 15407
_refine_ls_number_restraints 37
_refine_ls_restrained_S_all 1.030
_refine_ls_R_factor_all 0.0994
_refine_ls_R_factor_gt 0.0539
_refine_ls_shift/su_max 0.003
_refine_ls_shift/su_mean 0.000
_refine_ls_structure_factor_coef Fsqd
_refine_ls_weighting_details 'calc w=1/[\s^2^(Fo^2^)+(0.0879P)^2^+0.2049P] where P=(Fo^2^+2Fc^2^)/3'
_refine_ls_weighting_scheme calc
_refine_ls_wR_factor_gt 0.1379
_refine_ls_wR_factor_ref 0.1655
_reflns_number_gt 9858
_reflns_number_total 15407
_reflns_threshold_expression >2sigma(I)
_cod_data_source_file ja406413d_4.cif
_cod_data_source_block mo_dm11679_0m
_cod_original_cell_volume 4166.3(9)
_cod_database_code 4120886

loop_
_symmetry_equiv_pos_as_xyz
'x, y, z'
'-x, -y, -z'

loop_
_atom_site_label
_atom_site_type_symbol
_atom_site_fract_x
_atom_site_fract_y
_atom_site_fract_z
_atom_site_U_iso_or_equiv
_atom_site_adp_type
_atom_site_occupancy
_atom_site_symmetry_multiplicity
_atom_site_calc_flag
_atom_site_refinement_flags
Sc1 Sc 0.71014(5) 0.27561(3) 0.14212(3) 0.01507(14) Uani 1 1 d .
Sc2 Sc 0.30706(5) 0.72673(3) 0.37005(3) 0.01636(15) Uani 1 1 d .
N1 N 0.54398(19) 0.22277(13) 0.13839(14) 0.0159(5) Uani 1 1 d .
N2 N 0.7580(2) 0.18588(13) 0.20196(14) 0.0167(5) Uani 1 1 d .
N3 N 1.0179(3) 0.16587(19) 0.1872(2) 0.0498(6) Uani 1 1 d U
N4 N 0.6788(2) 0.38552(14) 0.11764(15) 0.0187(6) Uani 1 1 d .
N5 N 0.7989(2) 0.36262(13) 0.25489(15) 0.0188(6) Uani 1 1 d .
N6 N 0.8421(2) 0.32526(13) 0.10128(15) 0.0183(6) Uani 1 1 d .
N7 N 0.6788(2) 0.20049(14) 0.03194(14) 0.0177(6) Uani 1 1 d .
N8 N 0.48756(19) 0.77253(13) 0.44215(14) 0.0161(5) Uani 1 1 d .
N9 N 0.2916(2) 0.76169(14) 0.47844(15) 0.0187(6) Uani 1 1 d .
N10 N 0.0167(2) 0.79305(15) 0.43870(16) 0.0256(6) Uani 1 1 d .
N11 N 0.3191(2) 0.65608(14) 0.27139(15) 0.0190(6) Uani 1 1 d .
N12 N 0.2569(2) 0.60345(14) 0.37876(15) 0.0203(6) Uani 1 1 d .
N13 N 0.1435(2) 0.71091(14) 0.27077(15) 0.0216(6) Uani 1 1 d .
N14 N 0.2985(2) 0.83853(13) 0.34092(14) 0.0175(5) Uani 1 1 d .
C1 C 0.3952(3) 0.12264(18) 0.1496(2) 0.0261(8) Uani 1 1 d .
H1A H 0.3614 0.1640 0.1490 0.039 Uiso 1 1 calc R
H1B H 0.3943 0.0977 0.1936 0.039 Uiso 1 1 calc R
H1C H 0.3542 0.0849 0.1000 0.039 Uiso 1 1 calc R
C2 C 0.5122(2) 0.15569(17) 0.15918(17) 0.0193(7) Uani 1 1 d .
C3 C 0.5808(3) 0.11082(16) 0.18868(17) 0.0189(7) Uani 1 1 d .
H3 H 0.5447 0.0627 0.1956 0.023 Uiso 1 1 calc R
C4 C 0.6931(3) 0.12391(16) 0.20979(17) 0.0194(7) Uani 1 1 d .
C5 C 0.7384(3) 0.06166(18) 0.2453(2) 0.0284(8) Uani 1 1 d .
H5A H 0.7719 0.0407 0.2133 0.043 Uiso 1 1 calc R
H5B H 0.6788 0.0205 0.2465 0.043 Uiso 1 1 calc R
H5C H 0.7935 0.0837 0.2990 0.043 Uiso 1 1 calc R
C6 C 0.8755(2) 0.19339(18) 0.22518(19) 0.0226(7) Uani 1 1 d .
H6A H 0.9017 0.1725 0.2733 0.027 Uiso 1 1 calc R
H6B H 0.9169 0.2485 0.2381 0.027 Uiso 1 1 calc R
C7 C 0.8997(3) 0.15183(19) 0.1613(2) 0.0257(7) Uani 1 1 d U
H7A H 0.8630 0.0960 0.1505 0.031 Uiso 1 1 calc R
H7B H 0.8708 0.1705 0.1120 0.031 Uiso 1 1 calc R
C8 C 0.4636(2) 0.26365(16) 0.10967(18) 0.0181(7) Uani 1 1 d .
C9 C 0.4664(2) 0.32603(17) 0.16136(18) 0.0197(7) Uani 1 1 d .
C10 C 0.3951(3) 0.36838(18) 0.1320(2) 0.0267(8) Uani 1 1 d .
H10 H 0.3971 0.4111 0.1663 0.032 Uiso 1 1 calc R
C11 C 0.3217(3) 0.3503(2) 0.0548(2) 0.0308(8) Uani 1 1 d .
H11 H 0.2740 0.3804 0.0360 0.037 Uiso 1 1 calc R
C12 C 0.3179(3) 0.28785(19) 0.0047(2) 0.0290(8) Uani 1 1 d .
H12 H 0.2664 0.2752 -0.0485 0.035 Uiso 1 1 calc R
C13 C 0.3871(2) 0.24340(18) 0.03012(18) 0.0218(7) Uani 1 1 d .
C14 C 0.3752(3) 0.17425(19) -0.0281(2) 0.0289(8) Uani 1 1 d .
H14 H 0.4248 0.1455 0.0012 0.035 Uiso 1 1 calc R
C15 C 0.4082(3) 0.1976(2) -0.0942(2) 0.0372(9) Uani 1 1 d .
H15A H 0.3652 0.2299 -0.1207 0.056 Uiso 1 1 calc R
H15B H 0.3945 0.1515 -0.1321 0.056 Uiso 1 1 calc R
H15C H 0.4862 0.2263 -0.0721 0.056 Uiso 1 1 calc R
C16 C 0.2576(3) 0.1197(2) -0.0635(2) 0.0448(10) Uani 1 1 d .
H16A H 0.2337 0.1090 -0.0211 0.067 Uiso 1 1 calc R
H16B H 0.2553 0.0716 -0.0928 0.067 Uiso 1 1 calc R
H16C H 0.2088 0.1437 -0.0991 0.067 Uiso 1 1 calc R
C17 C 0.5441(3) 0.34718(18) 0.24755(19) 0.0263(8) Uani 1 1 d .
H17 H 0.6117 0.3334 0.2517 0.032 Uiso 1 1 calc R
C18 C 0.5784(3) 0.4320(2) 0.2841(2) 0.0386(9) Uani 1 1 d .
H18A H 0.5979 0.4627 0.2484 0.058 Uiso 1 1 calc R
H18B H 0.6418 0.4436 0.3344 0.058 Uiso 1 1 calc R
H18C H 0.5177 0.4443 0.2929 0.058 Uiso 1 1 calc R
C19 C 0.4948(3) 0.3013(2) 0.2970(2) 0.0394(9) Uani 1 1 d .
H19A H 0.4288 0.3142 0.2945 0.059 Uiso 1 1 calc R
H19B H 0.5482 0.3141 0.3517 0.059 Uiso 1 1 calc R
H19C H 0.4759 0.2463 0.2762 0.059 Uiso 1 1 calc R
C20 C 1.0708(4) 0.2328(3) 0.1624(3) 0.0602(7) Uani 1 1 d U
H20 H 1.0322 0.2719 0.1656 0.072 Uiso 1 1 calc R
C21 C 1.1884(4) 0.2692(3) 0.2181(3) 0.0666(8) Uani 1 1 d U
H21A H 1.1937 0.2775 0.2723 0.100 Uiso 1 1 calc R
H21B H 1.2167 0.3185 0.2058 0.100 Uiso 1 1 calc R
H21C H 1.2316 0.2353 0.2126 0.100 Uiso 1 1 calc R
C22 C 1.0600(4) 0.2169(3) 0.0773(3) 0.0657(8) Uani 1 1 d U
H22A H 1.1074 0.1861 0.0731 0.098 Uiso 1 1 calc R
H22B H 1.0817 0.2657 0.0616 0.098 Uiso 1 1 calc R
H22C H 0.9839 0.1889 0.0426 0.098 Uiso 1 1 calc R
C23 C 1.0573(4) 0.0999(2) 0.1868(3) 0.0554(6) Uani 1 1 d U
H23 H 1.1371 0.1200 0.1989 0.066 Uiso 1 1 calc R
C24 C 1.0489(4) 0.0615(3) 0.2532(3) 0.0606(8) Uani 1 1 d U
H24A H 1.0862 0.0994 0.3029 0.091 Uiso 1 1 calc R
H24B H 1.0833 0.0204 0.2564 0.091 Uiso 1 1 calc R
H24C H 0.9717 0.0399 0.2435 0.091 Uiso 1 1 calc R
C25 C 1.0073(4) 0.0405(3) 0.1104(3) 0.0616(8) Uani 1 1 d U
H25A H 0.9313 0.0135 0.1000 0.092 Uiso 1 1 calc R
H25B H 1.0490 0.0035 0.1150 0.092 Uiso 1 1 calc R
H25C H 1.0094 0.0661 0.0671 0.092 Uiso 1 1 calc R
C26 C 0.6159(3) 0.39448(18) 0.04564(19) 0.0231(7) Uani 1 1 d .
H26 H 0.5752 0.3497 0.0054 0.028 Uiso 1 1 calc R
C27 C 0.6073(3) 0.46318(19) 0.0273(2) 0.0297(8) Uani 1 1 d .
H27 H 0.5639 0.4666 -0.0245 0.036 Uiso 1 1 calc R
C28 C 0.6659(3) 0.53021(19) 0.0888(2) 0.0318(8) Uani 1 1 d .
H28 H 0.6601 0.5792 0.0790 0.038 Uiso 1 1 calc R
C29 C 0.7293(3) 0.52306(18) 0.1608(2) 0.0288(8) Uani 1 1 d .
H29 H 0.7681 0.5674 0.2017 0.035 Uiso 1 1 calc R
C30 C 0.7389(3) 0.45053(17) 0.17633(19) 0.0208(7) Uani 1 1 d .
C31 C 0.8038(3) 0.43864(17) 0.25053(19) 0.0219(7) Uani 1 1 d .
C32 C 0.8671(3) 0.49748(18) 0.3186(2) 0.0282(8) Uani 1 1 d .
H32 H 0.8731 0.5495 0.3148 0.034 Uiso 1 1 calc R
C33 C 0.9194(3) 0.4806(2) 0.3892(2) 0.0340(9) Uani 1 1 d .
H33 H 0.9618 0.5204 0.4345 0.041 Uiso 1 1 calc R
C34 C 0.9100(3) 0.40329(19) 0.3945(2) 0.0314(8) Uani 1 1 d .
H34 H 0.9434 0.3898 0.4435 0.038 Uiso 1 1 calc R
C35 C 0.8517(3) 0.34846(18) 0.32733(18) 0.0223(7) Uani 1 1 d .
H35 H 0.8475 0.2966 0.3312 0.027 Uiso 1 1 calc R
C36 C 0.9251(3) 0.39161(16) 0.13859(19) 0.0231(7) Uani 1 1 d .
H36 H 0.9412 0.4113 0.1920 0.028 Uiso 1 1 calc R
C37 C 0.9865(3) 0.43159(18) 0.1038(2) 0.0280(8) Uani 1 1 d .
H37 H 1.0440 0.4773 0.1328 0.034 Uiso 1 1 calc R
C38 C 0.9635(3) 0.40427(19) 0.0250(2) 0.0296(8) Uani 1 1 d .
H38 H 1.0045 0.4316 -0.0005 0.035 Uiso 1 1 calc R
C39 C 0.8809(3) 0.33740(18) -0.0152(2) 0.0251(7) Uani 1 1 d .
H39 H 0.8645 0.3181 -0.0688 0.030 Uiso 1 1 calc R
C40 C 0.8206(2) 0.29758(17) 0.02335(18) 0.0186(7) Uani 1 1 d .
C41 C 0.7385(2) 0.22568(16) -0.01161(17) 0.0170(6) Uani 1 1 d .
C42 C 0.7219(3) 0.17691(17) -0.08169(18) 0.0227(7) Uani 1 1 d .
H42 H 0.7582 0.1956 -0.1138 0.027 Uiso 1 1 calc R
C43 C 0.6545(3) 0.10351(18) -0.10318(19) 0.0265(8) Uani 1 1 d .
H43 H 0.6436 0.0710 -0.1500 0.032 Uiso 1 1 calc R
C44 C 0.6011(3) 0.07655(17) -0.05519(19) 0.0257(8) Uani 1 1 d .
H44 H 0.5563 0.0249 -0.0677 0.031 Uiso 1 1 calc R
C45 C 0.6149(2) 0.12569(17) 0.00921(18) 0.0208(7) Uani 1 1 d .
H45 H 0.5776 0.1069 0.0407 0.025 Uiso 1 1 calc R
C46 C 0.6610(2) 0.84309(18) 0.55595(19) 0.0248(7) Uani 1 1 d .
H46A H 0.6943 0.8161 0.5280 0.037 Uiso 1 1 calc R
H46B H 0.6866 0.8369 0.6107 0.037 Uiso 1 1 calc R
H46C H 0.6819 0.8978 0.5546 0.037 Uiso 1 1 calc R
C47 C 0.5372(2) 0.80978(16) 0.51633(18) 0.0174(6) Uani 1 1 d .
C48 C 0.4815(2) 0.82414(16) 0.56375(18) 0.0199(7) Uani 1 1 d .
H48 H 0.5272 0.8542 0.6149 0.024 Uiso 1 1 calc R
C49 C 0.3692(3) 0.80116(17) 0.54751(18) 0.0205(7) Uani 1 1 d .
C50 C 0.3408(3) 0.8228(2) 0.6164(2) 0.0322(8) Uani 1 1 d .
H50A H 0.2826 0.8474 0.5995 0.048 Uiso 1 1 calc R
H50B H 0.4057 0.8585 0.6592 0.048 Uiso 1 1 calc R
H50C H 0.3156 0.7766 0.6348 0.048 Uiso 1 1 calc R
C51 C 0.1765(3) 0.74491(17) 0.46822(19) 0.0229(7) Uani 1 1 d .
H51A H 0.1712 0.7344 0.5179 0.027 Uiso 1 1 calc R
H51B H 0.1322 0.6981 0.4269 0.027 Uiso 1 1 calc R
C52 C 0.1288(3) 0.81066(18) 0.4455(2) 0.0249(7) Uani 1 1 d .
H52A H 0.1740 0.8581 0.4859 0.030 Uiso 1 1 calc R
H52B H 0.1310 0.8200 0.3947 0.030 Uiso 1 1 calc R
C53 C 0.5530(2) 0.75373(17) 0.40155(18) 0.0190(7) Uani 1 1 d .
C54 C 0.5962(2) 0.80474(18) 0.36183(19) 0.0220(7) Uani 1 1 d .
C55 C 0.6408(3) 0.7775(2) 0.3122(2) 0.0283(8) Uani 1 1 d .
H55 H 0.6681 0.8109 0.2835 0.034 Uiso 1 1 calc R
C56 C 0.6459(3) 0.7029(2) 0.3041(2) 0.0320(8) Uani 1 1 d .
H56 H 0.6736 0.6846 0.2684 0.038 Uiso 1 1 calc R
C57 C 0.6106(3) 0.65534(19) 0.3480(2) 0.0283(8) Uani 1 1 d .
H57 H 0.6175 0.6050 0.3442 0.034 Uiso 1 1 calc R
C58 C 0.5651(2) 0.67961(17) 0.39792(19) 0.0216(7) Uani 1 1 d .
C59 C 0.5310(3) 0.62792(17) 0.4488(2) 0.0246(7) Uani 1 1 d .
H59 H 0.4673 0.6400 0.4554 0.030 Uiso 1 1 calc R
C60 C 0.6231(3) 0.6451(2) 0.5305(2) 0.0405(10) Uani 1 1 d .
H60A H 0.6873 0.6347 0.5258 0.061 Uiso 1 1 calc R
H60B H 0.5990 0.6126 0.5631 0.061 Uiso 1 1 calc R
H60C H 0.6421 0.6992 0.5549 0.061 Uiso 1 1 calc R
C61 C 0.4950(3) 0.54255(18) 0.4127(2) 0.0328(8) Uani 1 1 d .
H61A H 0.4486 0.5337 0.3565 0.049 Uiso 1 1 calc R
H61B H 0.4538 0.5134 0.4391 0.049 Uiso 1 1 calc R
H61C H 0.5597 0.5258 0.4193 0.049 Uiso 1 1 calc R
C62 C 0.5970(3) 0.88870(18) 0.37095(19) 0.0244(7) Uani 1 1 d .
H62 H 0.5638 0.8983 0.4091 0.029 Uiso 1 1 calc R
C63 C 0.5284(3) 0.90616(19) 0.2924(2) 0.0302(8) Uani 1 1 d .
H63A H 0.5346 0.9610 0.2995 0.045 Uiso 1 1 calc R
H63B H 0.4516 0.8761 0.2752 0.045 Uiso 1 1 calc R
H63C H 0.5553 0.8925 0.2526 0.045 Uiso 1 1 calc R
C64 C 0.7135(3) 0.9424(2) 0.4043(2) 0.0365(9) Uani 1 1 d .
H64A H 0.7477 0.9343 0.3677 0.055 Uiso 1 1 calc R
H64B H 0.7556 0.9317 0.4551 0.055 Uiso 1 1 calc R
H64C H 0.7122 0.9957 0.4116 0.055 Uiso 1 1 calc R
C65 C -0.0587(3) 0.8157(2) 0.3725(2) 0.0341(9) Uani 1 1 d .
H65 H -0.1256 0.8137 0.3828 0.041 Uiso 1 1 calc R
C66 C -0.0159(4) 0.8972(3) 0.3604(3) 0.0541(12) Uani 1 1 d .
H66A H 0.0018 0.9347 0.4079 0.081 Uiso 1 1 calc R
H66B H -0.0722 0.9073 0.3156 0.081 Uiso 1 1 calc R
H66C H 0.0499 0.9015 0.3501 0.081 Uiso 1 1 calc R
C67 C -0.0940(3) 0.7572(3) 0.2979(2) 0.0509(12) Uani 1 1 d .
H67A H -0.0317 0.7603 0.2835 0.076 Uiso 1 1 calc R
H67B H -0.1530 0.7676 0.2553 0.076 Uiso 1 1 calc R
H67C H -0.1201 0.7056 0.3068 0.076 Uiso 1 1 calc R
C68 C 0.0062(3) 0.8070(2) 0.5143(2) 0.0320(8) Uani 1 1 d .
H68 H 0.0699 0.7965 0.5545 0.038 Uiso 1 1 calc R
C69 C 0.0119(3) 0.8895(2) 0.5433(2) 0.0451(10) Uani 1 1 d .
H69A H 0.0796 0.9248 0.5459 0.068 Uiso 1 1 calc R
H69B H 0.0109 0.8946 0.5958 0.068 Uiso 1 1 calc R
H69C H -0.0510 0.9019 0.5069 0.068 Uiso 1 1 calc R
C70 C -0.0954(3) 0.7506(2) 0.5129(2) 0.0470(11) Uani 1 1 d .
H70A H -0.1605 0.7616 0.4775 0.070 Uiso 1 1 calc R
H70B H -0.0938 0.7555 0.5661 0.070 Uiso 1 1 calc R
H70C H -0.0974 0.6983 0.4941 0.070 Uiso 1 1 calc R
C71 C 0.3542(3) 0.68553(18) 0.21797(19) 0.0247(7) Uani 1 1 d .
H71 H 0.3831 0.7397 0.2267 0.030 Uiso 1 1 calc R
C72 C 0.3509(3) 0.6431(2) 0.15352(19) 0.0299(8) Uani 1 1 d .
H72 H 0.3772 0.6669 0.1184 0.036 Uiso 1 1 calc R
C73 C 0.3076(3) 0.5627(2) 0.1395(2) 0.0341(9) Uani 1 1 d .
H73 H 0.3047 0.5312 0.0948 0.041 Uiso 1 1 calc R
C74 C 0.2702(3) 0.53084(19) 0.1907(2) 0.0297(8) Uani 1 1 d .
H74 H 0.2403 0.4767 0.1815 0.036 Uiso 1 1 calc R
C75 C 0.2754(2) 0.57760(17) 0.25741(19) 0.0216(7) Uani 1 1 d .
C76 C 0.2391(2) 0.54856(17) 0.31514(19) 0.0211(7) Uani 1 1 d .
C77 C 0.1930(3) 0.47068(18) 0.3116(2) 0.0269(8) Uani 1 1 d .
H77 H 0.1777 0.4339 0.2664 0.032 Uiso 1 1 calc R
C78 C 0.1697(3) 0.44685(19) 0.3720(2) 0.0326(8) Uani 1 1 d .
H78 H 0.1374 0.3940 0.3690 0.039 Uiso 1 1 calc R
C79 C 0.1944(3) 0.50194(19) 0.4388(2) 0.0305(8) Uani 1 1 d .
H79 H 0.1823 0.4869 0.4829 0.037 Uiso 1 1 calc R
C80 C 0.2359(3) 0.57727(18) 0.4394(2) 0.0258(7) Uani 1 1 d .
H80 H 0.2513 0.6140 0.4847 0.031 Uiso 1 1 calc R
C81 C 0.0631(3) 0.64282(18) 0.2361(2) 0.0272(8) Uani 1 1 d .
H81 H 0.0668 0.6018 0.2633 0.033 Uiso 1 1 calc R
C82 C -0.0223(3) 0.6295(2) 0.1651(2) 0.0331(9) Uani 1 1 d .
H82 H -0.0751 0.5804 0.1432 0.040 Uiso 1 1 calc R
C83 C -0.0304(3) 0.6904(2) 0.1249(2) 0.0345(9) Uani 1 1 d .
H83 H -0.0895 0.6832 0.0756 0.041 Uiso 1 1 calc R
C84 C 0.0477(3) 0.7599(2) 0.1576(2) 0.0288(8) Uani 1 1 d .
H84 H 0.0434 0.8012 0.1309 0.035 Uiso 1 1 calc R
C85 C 0.1350(2) 0.77041(17) 0.23113(18) 0.0207(7) Uani 1 1 d .
C86 C 0.2183(3) 0.84211(18) 0.27131(18) 0.0213(7) Uani 1 1 d .
C87 C 0.2183(3) 0.91262(19) 0.2480(2) 0.0269(8) Uani 1 1 d .
H87 H 0.1666 0.9139 0.1981 0.032 Uiso 1 1 calc R
C88 C 0.2918(3) 0.97917(19) 0.2965(2) 0.0296(8) Uani 1 1 d .
H88 H 0.2932 1.0267 0.2801 0.036 Uiso 1 1 calc R
C89 C 0.3669(3) 0.97653(18) 0.3725(2) 0.0279(8) Uani 1 1 d .
H89 H 0.4155 1.0223 0.4091 0.033 Uiso 1 1 calc R
C90 C 0.3665(3) 0.90670(17) 0.39062(19) 0.0236(7) Uani 1 1 d .
H90 H 0.4165 0.9050 0.4410 0.028 Uiso 1 1 calc R

loop_
_atom_site_aniso_label
_atom_site_aniso_U_11
_atom_site_aniso_U_22
_atom_site_aniso_U_33
_atom_site_aniso_U_23
_atom_site_aniso_U_13
_atom_site_aniso_U_12
Sc1 0.0174(3) 0.0139(3) 0.0133(3) 0.0004(2) 0.0072(2) 0.0029(2)
Sc2 0.0182(3) 0.0155(3) 0.0154(3) 0.0013(2) 0.0075(2) 0.0046(2)
N1 0.0158(13) 0.0153(12) 0.0140(13) -0.0004(10) 0.0054(11) 0.0025(10)
N2 0.0189(14) 0.0179(13) 0.0144(13) 0.0027(10) 0.0081(11) 0.0056(11)
N3 0.0421(11) 0.0459(12) 0.0878(16) 0.0255(11) 0.0449(11) 0.0255(10)
N4 0.0204(14) 0.0195(13) 0.0189(14) 0.0038(11) 0.0110(11) 0.0058(11)
N5 0.0209(14) 0.0176(13) 0.0189(14) 0.0009(10) 0.0105(11) 0.0048(11)
N6 0.0167(14) 0.0191(13) 0.0188(14) 0.0016(11) 0.0076(11) 0.0053(11)
N7 0.0161(13) 0.0205(13) 0.0148(13) 0.0022(10) 0.0050(11) 0.0045(11)
N8 0.0171(13) 0.0147(12) 0.0190(14) 0.0040(10) 0.0092(11) 0.0060(10)
N9 0.0183(14) 0.0194(13) 0.0201(14) 0.0035(11) 0.0095(11) 0.0064(11)
N10 0.0205(15) 0.0346(16) 0.0251(16) 0.0058(12) 0.0108(12) 0.0116(12)
N11 0.0165(14) 0.0197(13) 0.0187(14) 0.0006(11) 0.0065(11) 0.0038(11)
N12 0.0216(14) 0.0198(13) 0.0218(15) 0.0039(11) 0.0110(12) 0.0065(11)
N13 0.0179(14) 0.0217(14) 0.0234(15) 0.0000(11) 0.0086(12) 0.0042(11)
N14 0.0188(14) 0.0173(13) 0.0156(13) 0.0022(10) 0.0074(11) 0.0038(10)
C1 0.0234(18) 0.0233(17) 0.035(2) 0.0070(14) 0.0174(16) 0.0034(14)
C2 0.0225(17) 0.0216(16) 0.0117(15) -0.0031(12) 0.0095(13) 0.0010(13)
C3 0.0247(18) 0.0150(15) 0.0166(16) -0.0005(12) 0.0121(14) 0.0012(13)
C4 0.0282(18) 0.0190(16) 0.0106(15) -0.0007(12) 0.0085(13) 0.0070(13)
C5 0.032(2) 0.0264(18) 0.035(2) 0.0130(15) 0.0180(17) 0.0124(15)
C6 0.0188(17) 0.0228(16) 0.0259(18) 0.0054(14) 0.0081(14) 0.0065(13)
C7 0.0210(17) 0.0285(18) 0.0267(19) 0.0017(14) 0.0093(15) 0.0077(14)
C8 0.0153(16) 0.0198(15) 0.0210(17) 0.0064(13) 0.0101(13) 0.0029(12)
C9 0.0170(16) 0.0215(16) 0.0229(17) 0.0041(13) 0.0111(14) 0.0048(13)
C10 0.0292(19) 0.0236(17) 0.033(2) 0.0063(15) 0.0171(16) 0.0114(15)
C11 0.027(2) 0.035(2) 0.036(2) 0.0147(16) 0.0128(17) 0.0163(16)
C12 0.0239(19) 0.039(2) 0.0224(18) 0.0105(15) 0.0064(15) 0.0100(16)
C13 0.0173(17) 0.0259(17) 0.0192(17) 0.0037(13) 0.0080(14) 0.0007(13)
C14 0.0249(19) 0.0334(19) 0.0203(18) 0.0001(14) 0.0034(15) 0.0059(15)
C15 0.040(2) 0.048(2) 0.0196(19) -0.0004(16) 0.0092(17) 0.0128(18)
C16 0.035(2) 0.044(2) 0.037(2) -0.0102(18) 0.0083(18) -0.0040(18)
C17 0.0253(18) 0.0311(18) 0.0256(19) 0.0008(14) 0.0126(15) 0.0123(15)
C18 0.039(2) 0.038(2) 0.035(2) -0.0095(17) 0.0159(18) 0.0088(17)
C19 0.049(2) 0.048(2) 0.022(2) 0.0098(17) 0.0133(18) 0.0154(19)
C20 0.0475(12) 0.0542(12) 0.0965(16) 0.0256(12) 0.0412(12) 0.0224(10)
C21 0.0502(14) 0.0569(15) 0.1025(18) 0.0212(14) 0.0384(14) 0.0193(13)
C22 0.0522(14) 0.0611(15) 0.0983(18) 0.0295(14) 0.0408(14) 0.0209(13)
C23 0.0481(12) 0.0499(12) 0.0906(16) 0.0231(11) 0.0436(12) 0.0256(10)
C24 0.0520(14) 0.0546(14) 0.0940(18) 0.0274(13) 0.0412(14) 0.0254(12)
C25 0.0532(14) 0.0538(14) 0.0936(18) 0.0164(13) 0.0423(14) 0.0232(12)
C26 0.0221(18) 0.0276(17) 0.0219(18) 0.0047(14) 0.0111(14) 0.0079(14)
C27 0.031(2) 0.038(2) 0.029(2) 0.0143(16) 0.0148(16) 0.0177(16)
C28 0.037(2) 0.0244(18) 0.044(2) 0.0176(16) 0.0221(18) 0.0130(16)
C29 0.034(2) 0.0170(16) 0.035(2) 0.0040(14) 0.0153(17) 0.0054(14)
C30 0.0218(17) 0.0174(15) 0.0225(17) 0.0011(13) 0.0103(14) 0.0040(13)
C31 0.0233(18) 0.0181(16) 0.0240(18) -0.0008(13) 0.0127(14) 0.0023(13)
C32 0.031(2) 0.0168(16) 0.0268(19) -0.0069(14) 0.0076(16) -0.0004(14)
C33 0.036(2) 0.0295(19) 0.0226(19) -0.0107(15) 0.0044(16) 0.0032(16)
C34 0.035(2) 0.0333(19) 0.0160(18) -0.0004(14) 0.0040(15) 0.0058(16)
C35 0.0239(18) 0.0252(17) 0.0146(16) 0.0022(13) 0.0060(14) 0.0053(14)
C36 0.0225(18) 0.0163(15) 0.0257(18) -0.0050(13) 0.0098(14) 0.0007(13)
C37 0.0234(18) 0.0214(17) 0.036(2) 0.0005(15) 0.0145(16) 0.0002(14)
C38 0.030(2) 0.0273(18) 0.035(2) 0.0090(15) 0.0199(16) 0.0030(15)
C39 0.0301(19) 0.0264(17) 0.0231(18) 0.0052(14) 0.0164(15) 0.0066(15)
C40 0.0210(17) 0.0204(16) 0.0158(16) 0.0033(12) 0.0077(13) 0.0085(13)
C41 0.0172(16) 0.0196(15) 0.0160(16) 0.0049(12) 0.0079(13) 0.0064(13)
C42 0.0280(18) 0.0271(17) 0.0149(16) 0.0031(13) 0.0115(14) 0.0075(14)
C43 0.034(2) 0.0276(18) 0.0155(17) -0.0035(13) 0.0104(15) 0.0083(15)
C44 0.0299(19) 0.0164(16) 0.0247(18) -0.0041(13) 0.0097(15) 0.0014(14)
C45 0.0188(17) 0.0209(16) 0.0201(17) 0.0005(13) 0.0081(13) 0.0023(13)
C46 0.0233(18) 0.0251(17) 0.0231(18) 0.0004(14) 0.0072(14) 0.0075(14)
C47 0.0182(16) 0.0129(14) 0.0201(17) 0.0047(12) 0.0059(13) 0.0054(12)
C48 0.0223(17) 0.0170(15) 0.0177(16) 0.0003(12) 0.0078(14) 0.0033(13)
C49 0.0287(19) 0.0189(16) 0.0166(16) 0.0046(13) 0.0110(14) 0.0085(14)
C50 0.034(2) 0.043(2) 0.0220(19) -0.0010(15) 0.0154(16) 0.0117(17)
C51 0.0235(18) 0.0235(17) 0.0258(18) 0.0037(14) 0.0146(15) 0.0074(14)
C52 0.0227(18) 0.0271(17) 0.0300(19) 0.0071(14) 0.0157(15) 0.0081(14)
C53 0.0165(16) 0.0218(16) 0.0184(16) 0.0006(13) 0.0066(13) 0.0073(13)
C54 0.0171(17) 0.0272(17) 0.0215(17) 0.0045(13) 0.0089(14) 0.0050(13)
C55 0.0240(19) 0.038(2) 0.0282(19) 0.0096(15) 0.0164(16) 0.0077(15)
C56 0.0267(19) 0.044(2) 0.029(2) -0.0008(16) 0.0162(16) 0.0121(16)
C57 0.0297(19) 0.0252(18) 0.032(2) -0.0024(15) 0.0135(16) 0.0124(15)
C58 0.0182(17) 0.0230(16) 0.0231(18) 0.0022(13) 0.0083(14) 0.0064(13)
C59 0.0290(19) 0.0204(16) 0.0279(19) 0.0054(14) 0.0118(15) 0.0127(14)
C60 0.058(3) 0.0247(19) 0.029(2) 0.0054(15) 0.0099(19) 0.0064(18)
C61 0.039(2) 0.0219(18) 0.033(2) 0.0043(15) 0.0096(17) 0.0113(16)
C62 0.0235(18) 0.0261(17) 0.0275(19) 0.0101(14) 0.0128(15) 0.0082(14)
C63 0.028(2) 0.0309(19) 0.036(2) 0.0145(16) 0.0164(17) 0.0075(15)
C64 0.031(2) 0.0298(19) 0.043(2) 0.0117(17) 0.0116(18) 0.0008(16)
C65 0.027(2) 0.050(2) 0.034(2) 0.0115(17) 0.0152(17) 0.0197(17)
C66 0.054(3) 0.069(3) 0.066(3) 0.042(2) 0.034(2) 0.038(2)
C67 0.028(2) 0.093(3) 0.031(2) 0.000(2) 0.0116(18) 0.024(2)
C68 0.0244(19) 0.048(2) 0.029(2) 0.0068(16) 0.0143(16) 0.0147(16)
C69 0.037(2) 0.060(3) 0.039(2) -0.006(2) 0.0160(19) 0.021(2)
C70 0.040(2) 0.068(3) 0.045(3) 0.017(2) 0.029(2) 0.015(2)
C71 0.0234(18) 0.0249(17) 0.0234(18) 0.0048(14) 0.0085(14) 0.0047(14)
C72 0.032(2) 0.040(2) 0.0195(18) 0.0028(15) 0.0136(15) 0.0088(16)
C73 0.036(2) 0.036(2) 0.029(2) -0.0038(16) 0.0165(17) 0.0102(17)
C74 0.030(2) 0.0245(18) 0.032(2) -0.0033(15) 0.0132(16) 0.0066(15)
C75 0.0193(17) 0.0175(16) 0.0243(18) -0.0005(13) 0.0062(14) 0.0051(13)
C76 0.0181(17) 0.0169(15) 0.0255(18) 0.0003(13) 0.0061(14) 0.0063(13)
C77 0.0267(19) 0.0209(17) 0.0289(19) 0.0033(14) 0.0084(15) 0.0051(14)
C78 0.030(2) 0.0177(17) 0.047(2) 0.0110(16) 0.0124(17) 0.0055(14)
C79 0.033(2) 0.0302(19) 0.035(2) 0.0139(16) 0.0182(17) 0.0110(15)
C80 0.0296(19) 0.0257(17) 0.0252(18) 0.0084(14) 0.0124(15) 0.0102(14)
C81 0.0190(18) 0.0250(17) 0.032(2) -0.0023(15) 0.0090(15) 0.0026(14)
C82 0.0212(19) 0.035(2) 0.031(2) -0.0099(16) 0.0065(16) 0.0008(15)
C83 0.0194(18) 0.053(2) 0.0212(19) -0.0070(17) 0.0005(15) 0.0112(17)
C84 0.0272(19) 0.038(2) 0.0235(18) 0.0045(15) 0.0107(15) 0.0143(16)
C85 0.0185(17) 0.0265(17) 0.0186(17) 0.0009(13) 0.0084(14) 0.0091(13)
C86 0.0220(17) 0.0278(17) 0.0216(17) 0.0069(13) 0.0138(14) 0.0121(14)
C87 0.032(2) 0.0330(19) 0.0254(19) 0.0137(15) 0.0154(16) 0.0186(16)
C88 0.036(2) 0.0235(17) 0.038(2) 0.0131(15) 0.0200(17) 0.0138(15)
C89 0.032(2) 0.0184(16) 0.035(2) 0.0040(14) 0.0145(16) 0.0083(14)
C90 0.0222(18) 0.0263(17) 0.0228(18) 0.0011(14) 0.0109(14) 0.0070(14)

loop_
_atom_type_symbol
_atom_type_description
_atom_type_scat_dispersion_real
_atom_type_scat_dispersion_imag
_atom_type_scat_source
C C 0.0033 0.0016 'International Tables Vol C Tables 4.2.6.8 and 6.1.1.4'
H H 0.0000 0.0000 'International Tables Vol C Tables 4.2.6.8 and 6.1.1.4'
N N 0.0061 0.0033 'International Tables Vol C Tables 4.2.6.8 and 6.1.1.4'
Sc Sc 0.2519 0.3716 'International Tables Vol C Tables 4.2.6.8 and 6.1.1.4'

loop_
_geom_angle_atom_site_label_1
_geom_angle_atom_site_label_2
_geom_angle_atom_site_label_3
_geom_angle
N2 Sc1 N7 87.24(9)
N2 Sc1 N4 162.95(9)
N7 Sc1 N4 109.71(9)
N2 Sc1 N1 86.43(9)
N7 Sc1 N1 93.85(9)
N4 Sc1 N1 94.02(9)
N2 Sc1 N5 91.01(9)
N7 Sc1 N5 160.54(9)
N4 Sc1 N5 72.41(9)
N1 Sc1 N5 105.40(9)
N2 Sc1 N6 106.08(9)
N7 Sc1 N6 71.70(9)
N4 Sc1 N6 78.61(9)
N1 Sc1 N6 159.97(9)
N5 Sc1 N6 90.24(9)
N9 Sc2 N14 89.51(9)
N9 Sc2 N11 161.94(10)
N14 Sc2 N11 108.46(9)
N9 Sc2 N12 90.33(9)
N14 Sc2 N12 161.33(10)
N11 Sc2 N12 72.08(9)
N9 Sc2 N8 85.18(9)
N14 Sc2 N8 92.07(9)
N11 Sc2 N8 95.76(9)
N12 Sc2 N8 106.52(9)
N9 Sc2 N13 106.97(9)
N14 Sc2 N13 71.06(9)
N11 Sc2 N13 78.16(9)
N12 Sc2 N13 91.17(10)
N8 Sc2 N13 158.69(10)
C2 N1 C8 117.9(2)
C2 N1 Sc1 125.1(2)
C8 N1 Sc1 117.01(17)
C4 N2 C6 119.5(3)
C4 N2 Sc1 127.4(2)
C6 N2 Sc1 112.50(18)
C23 N3 C7 117.5(3)
C23 N3 C20 117.9(3)
C7 N3 C20 113.2(3)
C26 N4 C30 118.1(3)
C26 N4 Sc1 123.7(2)
C30 N4 Sc1 117.5(2)
C35 N5 C31 116.9(3)
C35 N5 Sc1 126.0(2)
C31 N5 Sc1 117.0(2)
C36 N6 C40 116.8(3)
C36 N6 Sc1 124.9(2)
C40 N6 Sc1 116.00(18)
C45 N7 C41 117.2(2)
C45 N7 Sc1 123.3(2)
C41 N7 Sc1 118.89(18)
C47 N8 C53 119.0(3)
C47 N8 Sc2 127.2(2)
C53 N8 Sc2 113.70(18)
C49 N9 C51 118.4(3)
C49 N9 Sc2 128.8(2)
C51 N9 Sc2 112.35(18)
C52 N10 C65 115.6(3)
C52 N10 C68 114.4(3)
C65 N10 C68 116.4(3)
C71 N11 C75 117.4(3)
C71 N11 Sc2 124.1(2)
C75 N11 Sc2 117.94(19)
C80 N12 C76 116.8(3)
C80 N12 Sc2 125.8(2)
C76 N12 Sc2 117.3(2)
C81 N13 C85 116.7(3)
C81 N13 Sc2 125.1(2)
C85 N13 Sc2 116.40(19)
C90 N14 C86 117.2(3)
C90 N14 Sc2 122.9(2)
C86 N14 Sc2 119.78(19)
C2 C1 H1A 109.5
C2 C1 H1B 109.5
H1A C1 H1B 109.5
C2 C1 H1C 109.5
H1A C1 H1C 109.5
H1B C1 H1C 109.5
N1 C2 C3 124.2(3)
N1 C2 C1 120.7(3)
C3 C2 C1 115.1(3)
C4 C3 C2 131.7(3)
C4 C3 H3 114.1
C2 C3 H3 114.1
N2 C4 C3 124.0(3)
N2 C4 C5 121.0(3)
C3 C4 C5 115.1(3)
C4 C5 H5A 109.5
C4 C5 H5B 109.5
H5A C5 H5B 109.5
C4 C5 H5C 109.5
H5A C5 H5C 109.5
H5B C5 H5C 109.5
N2 C6 C7 113.5(3)
N2 C6 H6A 108.9
C7 C6 H6A 108.9
N2 C6 H6B 108.9
C7 C6 H6B 108.9
H6A C6 H6B 107.7
N3 C7 C6 109.9(3)
N3 C7 H7A 109.7
C6 C7 H7A 109.7
N3 C7 H7B 109.7
C6 C7 H7B 109.7
H7A C7 H7B 108.2
C9 C8 C13 120.4(3)
C9 C8 N1 118.7(3)
C13 C8 N1 120.8(3)
C10 C9 C8 118.4(3)
C10 C9 C17 119.8(3)
C8 C9 C17 121.7(3)
C11 C10 C9 121.9(3)
C11 C10 H10 119.1
C9 C10 H10 119.1
C10 C11 C12 119.3(3)
C10 C11 H11 120.3
C12 C11 H11 120.3
C11 C12 C13 121.7(3)
C11 C12 H12 119.1
C13 C12 H12 119.1
C12 C13 C8 118.2(3)
C12 C13 C14 118.4(3)
C8 C13 C14 123.4(3)
C13 C14 C15 112.2(3)
C13 C14 C16 111.2(3)
C15 C14 C16 109.6(3)
C13 C14 H14 107.9
C15 C14 H14 107.9
C16 C14 H14 107.9
C14 C15 H15A 109.5
C14 C15 H15B 109.5
H15A C15 H15B 109.5
C14 C15 H15C 109.5
H15A C15 H15C 109.5
H15B C15 H15C 109.5
C14 C16 H16A 109.5
C14 C16 H16B 109.5
H16A C16 H16B 109.5
C14 C16 H16C 109.5
H16A C16 H16C 109.5
H16B C16 H16C 109.5
C9 C17 C18 114.2(3)
C9 C17 C19 111.3(3)
C18 C17 C19 108.1(3)
C9 C17 H17 107.7
C18 C17 H17 107.7
C19 C17 H17 107.7
C17 C18 H18A 109.5
C17 C18 H18B 109.5
H18A C18 H18B 109.5
C17 C18 H18C 109.5
H18A C18 H18C 109.5
H18B C18 H18C 109.5
C17 C19 H19A 109.5
C17 C19 H19B 109.5
H19A C19 H19B 109.5
C17 C19 H19C 109.5
H19A C19 H19C 109.5
H19B C19 H19C 109.5
N3 C20 C21 111.8(4)
N3 C20 C22 114.5(4)
C21 C20 C22 110.9(4)
N3 C20 H20 106.3
C21 C20 H20 106.3
C22 C20 H20 106.3
C20 C21 H21A 109.5
C20 C21 H21B 109.5
H21A C21 H21B 109.5
C20 C21 H21C 109.5
H21A C21 H21C 109.5
H21B C21 H21C 109.5
C20 C22 H22A 109.5
C20 C22 H22B 109.5
H22A C22 H22B 109.5
C20 C22 H22C 109.5
H22A C22 H22C 109.5
H22B C22 H22C 109.5
N3 C23 C24 109.8(4)
N3 C23 C25 117.5(4)
C24 C23 C25 109.9(4)
N3 C23 H23 106.3
C24 C23 H23 106.3
C25 C23 H23 106.3
C23 C24 H24A 109.5
C23 C24 H24B 109.5
H24A C24 H24B 109.5
C23 C24 H24C 109.5
H24A C24 H24C 109.5
H24B C24 H24C 109.5
C23 C25 H25A 109.5
C23 C25 H25B 109.5
H25A C25 H25B 109.5
C23 C25 H25C 109.5
H25A C25 H25C 109.5
H25B C25 H25C 109.5
N4 C26 C27 124.4(3)
N4 C26 H26 117.8
C27 C26 H26 117.8
C26 C27 C28 117.6(3)
C26 C27 H27 121.2
C28 C27 H27 121.2
C29 C28 C27 119.3(3)
C29 C28 H28 120.4
C27 C28 H28 120.4
C28 C29 C30 121.1(3)
C28 C29 H29 119.5
C30 C29 H29 119.5
N4 C30 C29 119.5(3)
N4 C30 C31 116.3(3)
C29 C30 C31 124.2(3)
N5 C31 C32 119.8(3)
N5 C31 C30 115.5(3)
C32 C31 C30 124.6(3)
C33 C32 C31 121.0(3)
C33 C32 H32 119.5
C31 C32 H32 119.5
C32 C33 C34 119.2(3)
C32 C33 H33 120.4
C34 C33 H33 120.4
C35 C34 C33 118.2(3)
C35 C34 H34 120.9
C33 C34 H34 120.9
N5 C35 C34 124.7(3)
N5 C35 H35 117.7
C34 C35 H35 117.7
N6 C36 C37 123.9(3)
N6 C36 H36 118.0
C37 C36 H36 118.0
C36 C37 C38 119.1(3)
C36 C37 H37 120.4
C38 C37 H37 120.4
C39 C38 C37 119.2(3)
C39 C38 H38 120.4
C37 C38 H38 120.4
C38 C39 C40 119.7(3)
C38 C39 H39 120.2
C40 C39 H39 120.2
N6 C40 C39 121.2(3)
N6 C40 C41 114.9(3)
C39 C40 C41 123.8(3)
N7 C41 C40 115.1(3)
N7 C41 C42 119.7(3)
C40 C41 C42 124.9(3)
C43 C42 C41 120.5(3)
C43 C42 H42 119.7
C41 C42 H42 119.7
C42 C43 C44 119.2(3)
C42 C43 H43 120.4
C44 C43 H43 120.4
C45 C44 C43 118.6(3)
C45 C44 H44 120.7
C43 C44 H44 120.7
C44 C45 N7 124.4(3)
C44 C45 H45 117.8
N7 C45 H45 117.8
C47 C46 H46A 109.5
C47 C46 H46B 109.5
H46A C46 H46B 109.5
C47 C46 H46C 109.5
H46A C46 H46C 109.5
H46B C46 H46C 109.5
N8 C47 C48 123.8(3)
N8 C47 C46 121.3(3)
C48 C47 C46 114.9(3)
C49 C48 C47 130.4(3)
C49 C48 H48 114.8
C47 C48 H48 114.8
N9 C49 C48 124.1(3)
N9 C49 C50 120.8(3)
C48 C49 C50 115.0(3)
C49 C50 H50A 109.5
C49 C50 H50B 109.5
H50A C50 H50B 109.5
C49 C50 H50C 109.5
H50A C50 H50C 109.5
H50B C50 H50C 109.5
N9 C51 C52 112.9(2)
N9 C51 H51A 109.0
C52 C51 H51A 109.0
N9 C51 H51B 109.0
C52 C51 H51B 109.0
H51A C51 H51B 107.8
N10 C52 C51 111.3(3)
N10 C52 H52A 109.4
C51 C52 H52A 109.4
N10 C52 H52B 109.4
C51 C52 H52B 109.4
H52A C52 H52B 108.0
C54 C53 C58 120.4(3)
C54 C53 N8 121.8(3)
C58 C53 N8 117.6(3)
C55 C54 C53 118.4(3)
C55 C54 C62 118.9(3)
C53 C54 C62 122.8(3)
C56 C55 C54 121.3(3)
C56 C55 H55 119.4
C54 C55 H55 119.4
C57 C56 C55 119.5(3)
C57 C56 H56 120.2
C55 C56 H56 120.2
C56 C57 C58 121.3(3)
C56 C57 H57 119.4
C58 C57 H57 119.4
C57 C58 C53 118.7(3)
C57 C58 C59 120.9(3)
C53 C58 C59 120.3(3)
C58 C59 C60 110.4(3)
C58 C59 C61 113.5(3)
C60 C59 C61 109.9(3)
C58 C59 H59 107.6
C60 C59 H59 107.6
C61 C59 H59 107.6
C59 C60 H60A 109.5
C59 C60 H60B 109.5
H60A C60 H60B 109.5
C59 C60 H60C 109.5
H60A C60 H60C 109.5
H60B C60 H60C 109.5
C59 C61 H61A 109.5
C59 C61 H61B 109.5
H61A C61 H61B 109.5
C59 C61 H61C 109.5
H61A C61 H61C 109.5
H61B C61 H61C 109.5
C64 C62 C54 110.9(3)
C64 C62 C63 110.4(3)
C54 C62 C63 111.5(3)
C64 C62 H62 108.0
C54 C62 H62 108.0
C63 C62 H62 108.0
C62 C63 H63A 109.5
C62 C63 H63B 109.5
H63A C63 H63B 109.5
C62 C63 H63C 109.5
H63A C63 H63C 109.5
H63B C63 H63C 109.5
C62 C64 H64A 109.5
C62 C64 H64B 109.5
H64A C64 H64B 109.5
C62 C64 H64C 109.5
H64A C64 H64C 109.5
H64B C64 H64C 109.5
N10 C65 C67 109.3(3)
N10 C65 C66 115.5(3)
C67 C65 C66 110.5(3)
N10 C65 H65 107.0
C67 C65 H65 107.0
C66 C65 H65 107.0
C65 C66 H66A 109.5
C65 C66 H66B 109.5
H66A C66 H66B 109.5
C65 C66 H66C 109.5
H66A C66 H66C 109.5
H66B C66 H66C 109.5
C65 C67 H67A 109.5
C65 C67 H67B 109.5
H67A C67 H67B 109.5
C65 C67 H67C 109.5
H67A C67 H67C 109.5
H67B C67 H67C 109.5
N10 C68 C70 111.3(3)
N10 C68 C69 115.1(3)
C70 C68 C69 110.9(3)
N10 C68 H68 106.3
C70 C68 H68 106.3
C69 C68 H68 106.3
C68 C69 H69A 109.5
C68 C69 H69B 109.5
H69A C69 H69B 109.5
C68 C69 H69C 109.5
H69A C69 H69C 109.5
H69B C69 H69C 109.5
C68 C70 H70A 109.5
C68 C70 H70B 109.5
H70A C70 H70B 109.5
C68 C70 H70C 109.5
H70A C70 H70C 109.5
H70B C70 H70C 109.5
C72 C71 N11 124.5(3)
C72 C71 H71 117.8
N11 C71 H71 117.8
C71 C72 C73 118.4(3)
C71 C72 H72 120.8
C73 C72 H72 120.8
C74 C73 C72 119.2(3)
C74 C73 H73 120.4
C72 C73 H73 120.4
C73 C74 C75 120.4(3)
C73 C74 H74 119.8
C75 C74 H74 119.8
N11 C75 C74 120.2(3)
N11 C75 C76 115.8(3)
C74 C75 C76 124.0(3)
N12 C76 C77 120.4(3)
N12 C76 C75 115.2(3)
C77 C76 C75 124.4(3)
C78 C77 C76 121.0(3)
C78 C77 H77 119.5
C76 C77 H77 119.5
C77 C78 C79 118.6(3)
C77 C78 H78 120.7
C79 C78 H78 120.7
C80 C79 C78 118.9(3)
C80 C79 H79 120.6
C78 C79 H79 120.6
C79 C80 N12 124.1(3)
C79 C80 H80 118.0
N12 C80 H80 118.0
C82 C81 N13 124.6(3)
C82 C81 H81 117.7
N13 C81 H81 117.7
C81 C82 C83 118.3(3)
C81 C82 H82 120.8
C83 C82 H82 120.8
C84 C83 C82 119.1(3)
C84 C83 H83 120.4
C82 C83 H83 120.4
C83 C84 C85 120.2(3)
C83 C84 H84 119.9
C85 C84 H84 119.9
N13 C85 C84 120.9(3)
N13 C85 C86 115.1(3)
C84 C85 C86 124.0(3)
N14 C86 C87 120.4(3)
N14 C86 C85 114.2(3)
C87 C86 C85 125.2(3)
C88 C87 C86 120.5(3)
C88 C87 H87 119.8
C86 C87 H87 119.8
C87 C88 C89 119.1(3)
C87 C88 H88 120.5
C89 C88 H88 120.5
C90 C89 C88 117.9(3)
C90 C89 H89 121.0
C88 C89 H89 121.0
C89 C90 N14 124.2(3)
C89 C90 H90 117.9
N14 C90 H90 117.9

loop_
_geom_bond_atom_site_label_1
_geom_bond_atom_site_label_2
_geom_bond_distance
Sc1 N2 2.176(3)
Sc1 N7 2.197(2)
Sc1 N4 2.218(3)
Sc1 N1 2.231(2)
Sc1 N5 2.235(2)
Sc1 N6 2.249(2)
Sc2 N9 2.162(3)
Sc2 N14 2.192(3)
Sc2 N11 2.227(2)
Sc2 N12 2.241(3)
Sc2 N8 2.240(3)
Sc2 N13 2.261(3)
N1 C2 1.347(4)
N1 C8 1.456(4)
N2 C4 1.323(4)
N2 C6 1.480(4)
N3 C23 1.442(5)
N3 C7 1.465(4)
N3 C20 1.475(5)
N4 C26 1.357(4)
N4 C30 1.383(4)
N5 C35 1.365(4)
N5 C31 1.392(4)
N6 C36 1.362(4)
N6 C40 1.389(4)
N7 C45 1.367(4)
N7 C41 1.387(4)
N8 C47 1.323(4)
N8 C53 1.449(4)
N9 C49 1.329(4)
N9 C51 1.475(4)
N10 C52 1.452(4)
N10 C65 1.466(4)
N10 C68 1.473(4)
N11 C71 1.360(4)
N11 C75 1.378(4)
N12 C80 1.367(4)
N12 C76 1.385(4)
N13 C81 1.363(4)
N13 C85 1.381(4)
N14 C90 1.369(4)
N14 C86 1.383(4)
C1 C2 1.513(4)
C1 H1A 0.9800
C1 H1B 0.9800
C1 H1C 0.9800
C2 C3 1.399(4)
C3 C4 1.399(4)
C3 H3 0.9500
C4 C5 1.523(4)
C5 H5A 0.9800
C5 H5B 0.9800
C5 H5C 0.9800
C6 C7 1.533(4)
C6 H6A 0.9900
C6 H6B 0.9900
C7 H7A 0.9900
C7 H7B 0.9900
C8 C9 1.406(4)
C8 C13 1.418(4)
C9 C10 1.388(4)
C9 C17 1.517(4)
C10 C11 1.373(5)
C10 H10 0.9500
C11 C12 1.385(5)
C11 H11 0.9500
C12 C13 1.385(5)
C12 H12 0.9500
C13 C14 1.523(4)
C14 C15 1.526(5)
C14 C16 1.538(5)
C14 H14 1.0000
C15 H15A 0.9800
C15 H15B 0.9800
C15 H15C 0.9800
C16 H16A 0.9800
C16 H16B 0.9800
C16 H16C 0.9800
C17 C18 1.521(4)
C17 C19 1.533(5)
C17 H17 1.0000
C18 H18A 0.9800
C18 H18B 0.9800
C18 H18C 0.9800
C19 H19A 0.9800
C19 H19B 0.9800
C19 H19C 0.9800
C20 C21 1.504(6)
C20 C22 1.531(7)
C20 H20 1.0000
C21 H21A 0.9800
C21 H21B 0.9800
C21 H21C 0.9800
C22 H22A 0.9800
C22 H22B 0.9800
C22 H22C 0.9800
C23 C24 1.510(6)
C23 C25 1.520(6)
C23 H23 1.0000
C24 H24A 0.9800
C24 H24B 0.9800
C24 H24C 0.9800
C25 H25A 0.9800
C25 H25B 0.9800
C25 H25C 0.9800
C26 C27 1.359(5)
C26 H26 0.9500
C27 C28 1.432(5)
C27 H27 0.9500
C28 C29 1.347(5)
C28 H28 0.9500
C29 C30 1.416(4)
C29 H29 0.9500
C30 C31 1.418(5)
C31 C32 1.417(4)
C32 C33 1.357(5)
C32 H32 0.9500
C33 C34 1.410(5)
C33 H33 0.9500
C34 C35 1.362(4)
C34 H34 0.9500
C35 H35 0.9500
C36 C37 1.367(4)
C36 H36 0.9500
C37 C38 1.398(5)
C37 H37 0.9500
C38 C39 1.373(4)
C38 H38 0.9500
C39 C40 1.410(4)
C39 H39 0.9500
C40 C41 1.421(4)
C41 C42 1.421(4)
C42 C43 1.362(4)
C42 H42 0.9500
C43 C44 1.406(5)
C43 H43 0.9500
C44 C45 1.354(4)
C44 H44 0.9500
C45 H45 0.9500
C46 C47 1.521(4)
C46 H46A 0.9800
C46 H46B 0.9800
C46 H46C 0.9800
C47 C48 1.410(4)
C48 C49 1.406(4)
C48 H48 0.9500
C49 C50 1.518(4)
C50 H50A 0.9800
C50 H50B 0.9800
C50 H50C 0.9800
C51 C52 1.531(4)
C51 H51A 0.9900
C51 H51B 0.9900
C52 H52A 0.9900
C52 H52B 0.9900
C53 C54 1.403(4)
C53 C58 1.408(4)
C54 C55 1.400(4)
C54 C62 1.530(4)
C55 C56 1.385(5)
C55 H55 0.9500
C56 C57 1.376(5)
C56 H56 0.9500
C57 C58 1.393(4)
C57 H57 0.9500
C58 C59 1.520(4)
C59 C60 1.526(5)
C59 C61 1.526(4)
C59 H59 1.0000
C60 H60A 0.9800
C60 H60B 0.9800
C60 H60C 0.9800
C61 H61A 0.9800
C61 H61B 0.9800
C61 H61C 0.9800
C62 C64 1.523(4)
C62 C63 1.538(5)
C62 H62 1.0000
C63 H63A 0.9800
C63 H63B 0.9800
C63 H63C 0.9800
C64 H64A 0.9800
C64 H64B 0.9800
C64 H64C 0.9800
C65 C67 1.513(5)
C65 C66 1.539(5)
C65 H65 1.0000
C66 H66A 0.9800
C66 H66B 0.9800
C66 H66C 0.9800
C67 H67A 0.9800
C67 H67B 0.9800
C67 H67C 0.9800
C68 C70 1.515(5)
C68 C69 1.530(5)
C68 H68 1.0000
C69 H69A 0.9800
C69 H69B 0.9800
C69 H69C 0.9800
C70 H70A 0.9800
C70 H70B 0.9800
C70 H70C 0.9800
C71 C72 1.347(4)
C71 H71 0.9500
C72 C73 1.410(5)
C72 H72 0.9500
C73 C74 1.358(5)
C73 H73 0.9500
C74 C75 1.410(4)
C74 H74 0.9500
C75 C76 1.438(4)
C76 C77 1.401(4)
C77 C78 1.362(5)
C77 H77 0.9500
C78 C79 1.404(5)
C78 H78 0.9500
C79 C80 1.360(4)
C79 H79 0.9500
C80 H80 0.9500
C81 C82 1.363(5)
C81 H81 0.9500
C82 C83 1.410(5)
C82 H82 0.9500
C83 C84 1.364(5)
C83 H83 0.9500
C84 C85 1.412(5)
C84 H84 0.9500
C85 C86 1.435(4)
C86 C87 1.404(4)
C87 C88 1.361(5)
C87 H87 0.9500
C88 C89 1.430(5)
C88 H88 0.9500
C89 C90 1.356(4)
C89 H89 0.9500
C90 H90 0.9500
